data_8107041
loop_
_publ_author_name
'Xin, Lai-Xiang'
'Zhang, Jing-Jie'
'Ye, Jiang-Hai'
'Zhao, Chen-Liang'
'Pan, Lu-Tai'

_publ_section_title
;
 Crystal structure of
 ent-1\b,7\a,11\a-trihydroxy-7\b,20-epoxykaur-16-en-15-one, C20H28O5
;
_journal_issue 3
_journal_name_full 'Zeitschrift f\"ur Kristallographie - New Crystal Structures'
_journal_page_first 895
_journal_page_last 896
_journal_paper_doi 10.1515/ncrs-2015-0308
_journal_volume 231
_journal_year 2016
_chemical_absolute_configuration unk
_chemical_formula_moiety 'C20 H28 O5'
_chemical_formula_sum 'C20 H28 O5'
_chemical_formula_weight 348.42
_space_group_IT_number 19
_space_group_name_Hall 'P 2ac 2ab'
_space_group_name_H-M_alt 'P 21 21 21'
_symmetry_cell_setting orthorhombic
_symmetry_space_group_name_Hall 'P 2ac 2ab'
_symmetry_space_group_name_H-M 'P 21 21 21'
_atom_sites_solution_hydrogens geom
_atom_sites_solution_primary direct
_atom_sites_solution_secondary difmap
_cell_angle_alpha 90
_cell_angle_beta 90
_cell_angle_gamma 90
_cell_formula_units_Z 4
_cell_length_a 8.435(3)
_cell_length_b 11.693(4)
_cell_length_c 18.015(6)
_cell_measurement_reflns_used 4393
_cell_measurement_temperature 293(2)
_cell_measurement_theta_max 25.45
_cell_measurement_theta_min 2.26
_cell_volume 1776.8(11)
_computing_cell_refinement 'APEX2 (Bruker, 2003)'
_computing_data_collection 'APEX2 (Bruker, 2003)'
_computing_data_reduction 'SAINT (Bruker, 2003)'
_computing_molecular_graphics 'SHELXL-97 (Sheldrick, 2008)'
_computing_publication_material 'WinGX (Farrugia, 1999)'
_computing_structure_refinement 'SHELXL-97 (Sheldrick, 1997)'
_computing_structure_solution 'SHELXS-97 (Sheldrick, 2008)'
_diffrn_ambient_temperature 293(2)
_diffrn_measured_fraction_theta_full 0.989
_diffrn_measured_fraction_theta_max 0.989
_diffrn_measurement_device_type CCD
_diffrn_measurement_method '\f and \w scan'
_diffrn_radiation_monochromator graphite
_diffrn_radiation_source 'fine-focus sealed tube'
_diffrn_radiation_type MoK\a
_diffrn_radiation_wavelength 0.71073
_diffrn_reflns_av_R_equivalents 0.0233
_diffrn_reflns_av_sigmaI/netI 0.0271
_diffrn_reflns_limit_h_max 9
_diffrn_reflns_limit_h_min -9
_diffrn_reflns_limit_k_max 13
_diffrn_reflns_limit_k_min -12
_diffrn_reflns_limit_l_max 21
_diffrn_reflns_limit_l_min -19
_diffrn_reflns_number 8222
_diffrn_reflns_theta_full 25.00
_diffrn_reflns_theta_max 25.00
_diffrn_reflns_theta_min 2.08
_exptl_absorpt_coefficient_mu 0.092
_exptl_absorpt_correction_T_max 0.9782
_exptl_absorpt_correction_T_min 0.9755
_exptl_absorpt_correction_type multi-scan
_exptl_absorpt_process_details sadabs
_exptl_crystal_colour colorless
_exptl_crystal_density_diffrn 1.302
_exptl_crystal_density_method 'not measured'
_exptl_crystal_description Block
_exptl_crystal_F_000 752
_exptl_crystal_size_max 0.27
_exptl_crystal_size_mid 0.25
_exptl_crystal_size_min 0.24
_refine_diff_density_max 0.129
_refine_diff_density_min -0.224
_refine_diff_density_rms 0.051
_refine_ls_abs_structure_details 'Flack H D (1983), Acta Cryst. A39, 876-881'
_refine_ls_abs_structure_Flack 0.5(10)
_refine_ls_extinction_method none
_refine_ls_goodness_of_fit_ref 1.073
_refine_ls_hydrogen_treatment mixed
_refine_ls_matrix_type full
_refine_ls_number_parameters 235
_refine_ls_number_reflns 3070
_refine_ls_number_restraints 3
_refine_ls_restrained_S_all 1.073
_refine_ls_R_factor_all 0.0391
_refine_ls_R_factor_gt 0.0364
_refine_ls_shift/su_max 0.000
_refine_ls_shift/su_mean 0.000
_refine_ls_structure_factor_coef Fsqd
_refine_ls_weighting_details 'calc w=1/[\s^2^(Fo^2^)+(0.0564P)^2^+0.1601P] where P=(Fo^2^+2Fc^2^)/3'
_refine_ls_weighting_scheme calc
_refine_ls_wR_factor_gt 0.0914
_refine_ls_wR_factor_ref 0.0933
_reflns_number_gt 2854
_reflns_number_total 3070
_reflns_threshold_expression >2sigma(I)
_cod_data_source_file suppl_ncrs-2015-0308_suppl.cif
_cod_data_source_block o
_cod_original_cell_volume 1776.9(11)
_cod_original_sg_symbol_H-M P2(1)2(1)2(1)
_cod_database_code 8107041

loop_
_symmetry_equiv_pos_as_xyz
'x, y, z'
'-x+1/2, -y, z+1/2'
'x+1/2, -y+1/2, -z'
'-x, y+1/2, -z+1/2'

loop_
_atom_site_label
_atom_site_type_symbol
_atom_site_fract_x
_atom_site_fract_y
_atom_site_fract_z
_atom_site_U_iso_or_equiv
_atom_site_adp_type
_atom_site_occupancy
_atom_site_symmetry_multiplicity
_atom_site_calc_flag
_atom_site_refinement_flags
_atom_site_disorder_assembly
_atom_site_disorder_group
C1 C 0.4760(2) 0.21962(15) 0.15953(9) 0.0324(4) Uani 1 1 d . . .
H1 H 0.4284 0.2579 0.2025 0.039 Uiso 1 1 calc R . .
C2 C 0.5434(3) 0.10713(16) 0.18852(12) 0.0452(5) Uani 1 1 d . . .
H2A H 0.4575 0.0588 0.2057 0.054 Uiso 1 1 calc R . .
H2B H 0.5976 0.0675 0.1486 0.054 Uiso 1 1 calc R . .
C3 C 0.6587(3) 0.12818(18) 0.25184(12) 0.0494(5) Uani 1 1 d . . .
H3A H 0.6988 0.0552 0.2693 0.059 Uiso 1 1 calc R . .
H3B H 0.6022 0.1639 0.2926 0.059 Uiso 1 1 calc R . .
C4 C 0.7999(2) 0.20480(17) 0.22987(10) 0.0404(4) Uani 1 1 d . . .
C5 C 0.73291(19) 0.31570(15) 0.19289(9) 0.0289(4) Uani 1 1 d . . .
H5 H 0.6792 0.3572 0.2329 0.035 Uiso 1 1 calc R . .
C6 C 0.8665(2) 0.39707(15) 0.16577(10) 0.0335(4) Uani 1 1 d . . .
H6A H 0.8679 0.4655 0.1962 0.040 Uiso 1 1 calc R . .
H6B H 0.9684 0.3595 0.1706 0.040 Uiso 1 1 calc R . .
C7 C 0.8386(2) 0.42921(15) 0.08551(9) 0.0309(4) Uani 1 1 d . . .
C8 C 0.68389(19) 0.49575(15) 0.07533(9) 0.0301(4) Uani 1 1 d . . .
C9 C 0.54333(19) 0.42629(14) 0.11262(9) 0.0268(3) Uani 1 1 d . . .
H9 H 0.5194 0.4631 0.1602 0.032 Uiso 1 1 calc R . .
C10 C 0.60503(19) 0.30204(14) 0.12999(8) 0.0277(4) Uani 1 1 d . . .
C11 C 0.39293(19) 0.43636(16) 0.06320(10) 0.0335(4) Uani 1 1 d . . .
H11 H 0.4029 0.3820 0.0221 0.040 Uiso 1 1 calc R . .
C12 C 0.3638(2) 0.55516(18) 0.03074(11) 0.0437(5) Uani 1 1 d . . .
H12A H 0.3147 0.6026 0.0684 0.052 Uiso 1 1 calc R . .
H12B H 0.2897 0.5484 -0.0102 0.052 Uiso 1 1 calc R . .
C13 C 0.5161(2) 0.61593(19) 0.00247(12) 0.0488(5) Uani 1 1 d . . .
H13 H 0.4972 0.6586 -0.0435 0.059 Uiso 1 1 calc R . .
C14 C 0.6476(2) 0.52561(18) -0.00674(10) 0.0419(5) Uani 1 1 d . . .
H14A H 0.7398 0.5571 -0.0316 0.050 Uiso 1 1 calc R . .
H14B H 0.6101 0.4594 -0.0340 0.050 Uiso 1 1 calc R . .
C15 C 0.6832(2) 0.61524(15) 0.11156(11) 0.0384(4) Uani 1 1 d . . .
C16 C 0.5842(2) 0.69078(17) 0.06279(13) 0.0492(5) Uani 1 1 d . . .
C17 C 0.5685(3) 0.8019(2) 0.07546(18) 0.0752(8) Uani 1 1 d . . .
H17A H 0.6198 0.8354 0.1157 0.090 Uiso 1 1 calc R . .
H17B H 0.5062 0.8464 0.0441 0.090 Uiso 1 1 calc R . .
C18 C 0.8865(3) 0.2409(2) 0.30108(12) 0.0587(6) Uani 1 1 d . . .
H18A H 0.9750 0.2888 0.2885 0.088 Uiso 1 1 calc R . .
H18B H 0.9238 0.1741 0.3267 0.088 Uiso 1 1 calc R . .
H18C H 0.8150 0.2824 0.3326 0.088 Uiso 1 1 calc R . .
C19 C 0.9167(3) 0.1351(2) 0.18151(13) 0.0573(6) Uani 1 1 d . . .
H19A H 1.0047 0.1826 0.1677 0.086 Uiso 1 1 calc R . .
H19B H 0.8634 0.1090 0.1376 0.086 Uiso 1 1 calc R . .
H19C H 0.9545 0.0705 0.2092 0.086 Uiso 1 1 calc R . .
C20 C 0.6833(2) 0.25907(15) 0.05853(9) 0.0330(4) Uani 1 1 d . . .
H20A H 0.7091 0.1786 0.0637 0.040 Uiso 1 1 calc R . .
H20B H 0.6098 0.2671 0.0175 0.040 Uiso 1 1 calc R . .
O1 O 0.34746(16) 0.19698(11) 0.10901(7) 0.0408(3) Uani 1 1 d D . .
H1O H 0.380(3) 0.1717(18) 0.0701(9) 0.049 Uiso 1 1 d D . .
O2 O 0.82653(14) 0.32331(11) 0.04285(6) 0.0356(3) Uani 1 1 d . . .
O3 O 0.96206(14) 0.49034(12) 0.05328(8) 0.0429(3) Uani 1 1 d D . .
H3O H 1.044(2) 0.4642(18) 0.0743(11) 0.051 Uiso 1 1 d D . .
O4 O 0.74277(18) 0.64298(13) 0.17051(9) 0.0547(4) Uani 1 1 d . . .
O5 O 0.25090(14) 0.40915(12) 0.10400(7) 0.0404(3) Uani 1 1 d D . .
H5A H 0.253(3) 0.3358(14) 0.1093(12) 0.049 Uiso 1 1 d D . .

loop_
_atom_site_aniso_label
_atom_site_aniso_U_11
_atom_site_aniso_U_22
_atom_site_aniso_U_33
_atom_site_aniso_U_23
_atom_site_aniso_U_13
_atom_site_aniso_U_12
C1 0.0290(9) 0.0385(9) 0.0295(8) -0.0006(7) 0.0015(7) -0.0038(7)
C2 0.0453(11) 0.0376(10) 0.0526(11) 0.0093(9) 0.0046(10) -0.0056(9)
C3 0.0464(12) 0.0495(12) 0.0524(11) 0.0211(10) -0.0008(10) -0.0011(10)
C4 0.0338(10) 0.0476(11) 0.0399(10) 0.0153(9) -0.0010(8) 0.0048(9)
C5 0.0232(8) 0.0358(9) 0.0278(8) 0.0004(7) 0.0004(6) 0.0018(7)
C6 0.0224(8) 0.0399(9) 0.0380(9) 0.0055(7) -0.0071(7) -0.0014(7)
C7 0.0217(8) 0.0361(9) 0.0349(8) 0.0040(7) 0.0010(7) -0.0003(7)
C8 0.0201(8) 0.0376(9) 0.0325(8) 0.0076(7) 0.0012(7) 0.0001(7)
C9 0.0192(8) 0.0345(8) 0.0267(7) -0.0004(7) -0.0001(6) -0.0002(7)
C10 0.0245(8) 0.0311(8) 0.0274(8) -0.0014(7) 0.0002(6) 0.0021(7)
C11 0.0219(8) 0.0441(10) 0.0346(9) 0.0000(8) -0.0020(7) 0.0007(7)
C12 0.0244(9) 0.0596(12) 0.0470(10) 0.0113(9) -0.0047(8) 0.0071(9)
C13 0.0345(10) 0.0626(13) 0.0492(11) 0.0291(10) 0.0016(9) 0.0079(10)
C14 0.0257(9) 0.0620(12) 0.0380(9) 0.0160(9) 0.0027(8) 0.0028(9)
C15 0.0253(9) 0.0341(9) 0.0558(12) 0.0065(8) 0.0050(9) -0.0030(8)
C16 0.0315(10) 0.0405(11) 0.0755(14) 0.0211(10) 0.0080(10) 0.0035(8)
C17 0.0536(14) 0.0479(13) 0.124(2) 0.0271(15) 0.0100(15) 0.0065(11)
C18 0.0459(12) 0.0811(16) 0.0491(12) 0.0234(11) -0.0119(10) 0.0003(12)
C19 0.0464(13) 0.0545(13) 0.0710(15) 0.0183(11) 0.0070(11) 0.0179(10)
C20 0.0287(9) 0.0372(9) 0.0330(9) -0.0028(7) 0.0043(7) 0.0005(7)
O1 0.0331(7) 0.0508(8) 0.0387(7) -0.0056(6) -0.0011(6) -0.0129(6)
O2 0.0274(6) 0.0440(7) 0.0355(6) -0.0020(5) 0.0086(5) 0.0025(5)
O3 0.0203(6) 0.0529(8) 0.0554(8) 0.0195(7) 0.0027(6) -0.0012(6)
O4 0.0480(8) 0.0450(8) 0.0712(10) -0.0112(7) -0.0106(8) -0.0030(7)
O5 0.0189(6) 0.0495(8) 0.0530(8) 0.0038(7) 0.0013(6) -0.0001(6)

loop_
_atom_type_symbol
_atom_type_description
_atom_type_scat_dispersion_real
_atom_type_scat_dispersion_imag
_atom_type_scat_source
C C 0.0033 0.0016 'International Tables Vol C Tables 4.2.6.8 and 6.1.1.4'
H H 0.0000 0.0000 'International Tables Vol C Tables 4.2.6.8 and 6.1.1.4'
O O 0.0106 0.0060 'International Tables Vol C Tables 4.2.6.8 and 6.1.1.4'

loop_
_geom_angle_atom_site_label_1
_geom_angle_atom_site_label_2
_geom_angle_atom_site_label_3
_geom_angle
_geom_angle_site_symmetry_1
_geom_angle_site_symmetry_3
O1 C1 C2 109.80(15) . .
O1 C1 C10 115.25(13) . .
C2 C1 C10 113.09(15) . .
O1 C1 H1 106.0 . .
C2 C1 H1 106.0 . .
C10 C1 H1 106.0 . .
C3 C2 C1 110.87(16) . .
C3 C2 H2A 109.5 . .
C1 C2 H2A 109.5 . .
C3 C2 H2B 109.5 . .
C1 C2 H2B 109.5 . .
H2A C2 H2B 108.1 . .
C2 C3 C4 113.32(16) . .
C2 C3 H3A 108.9 . .
C4 C3 H3A 108.9 . .
C2 C3 H3B 108.9 . .
C4 C3 H3B 108.9 . .
H3A C3 H3B 107.7 . .
C18 C4 C3 108.23(16) . .
C18 C4 C19 108.21(17) . .
C3 C4 C19 109.30(17) . .
C18 C4 C5 107.44(16) . .
C3 C4 C5 108.17(15) . .
C19 C4 C5 115.28(15) . .
C6 C5 C4 112.32(14) . .
C6 C5 C10 109.45(13) . .
C4 C5 C10 118.08(14) . .
C6 C5 H5 105.3 . .
C4 C5 H5 105.3 . .
C10 C5 H5 105.3 . .
C7 C6 C5 109.90(14) . .
C7 C6 H6A 109.7 . .
C5 C6 H6A 109.7 . .
C7 C6 H6B 109.7 . .
C5 C6 H6B 109.7 . .
H6A C6 H6B 108.2 . .
O3 C7 O2 105.57(13) . .
O3 C7 C6 114.25(14) . .
O2 C7 C6 107.64(14) . .
O3 C7 C8 109.11(13) . .
O2 C7 C8 107.96(13) . .
C6 C7 C8 111.92(14) . .
C7 C8 C15 114.41(14) . .
C7 C8 C14 113.41(14) . .
C15 C8 C14 101.47(14) . .
C7 C8 C9 109.05(13) . .
C15 C8 C9 106.36(13) . .
C14 C8 C9 111.82(14) . .
C11 C9 C10 116.97(13) . .
C11 C9 C8 109.19(13) . .
C10 C9 C8 108.03(13) . .
C11 C9 H9 107.4 . .
C10 C9 H9 107.4 . .
C8 C9 H9 107.4 . .
C20 C10 C1 112.82(14) . .
C20 C10 C5 110.08(13) . .
C1 C10 C5 107.33(13) . .
C20 C10 C9 106.14(13) . .
C1 C10 C9 114.22(13) . .
C5 C10 C9 106.03(12) . .
O5 C11 C12 105.22(14) . .
O5 C11 C9 111.70(13) . .
C12 C11 C9 114.81(14) . .
O5 C11 H11 108.3 . .
C12 C11 H11 108.3 . .
C9 C11 H11 108.3 . .
C11 C12 C13 114.11(15) . .
C11 C12 H12A 108.7 . .
C13 C12 H12A 108.7 . .
C11 C12 H12B 108.7 . .
C13 C12 H12B 108.7 . .
H12A C12 H12B 107.6 . .
C16 C13 C14 101.62(16) . .
C16 C13 C12 110.11(16) . .
C14 C13 C12 108.48(16) . .
C16 C13 H13 112.0 . .
C14 C13 H13 112.0 . .
C12 C13 H13 112.0 . .
C13 C14 C8 101.18(15) . .
C13 C14 H14A 111.5 . .
C8 C14 H14A 111.5 . .
C13 C14 H14B 111.5 . .
C8 C14 H14B 111.5 . .
H14A C14 H14B 109.4 . .
O4 C15 C16 125.68(18) . .
O4 C15 C8 127.46(17) . .
C16 C15 C8 106.73(16) . .
C17 C16 C15 122.1(2) . .
C17 C16 C13 130.9(2) . .
C15 C16 C13 106.98(16) . .
C16 C17 H17A 120.0 . .
C16 C17 H17B 120.0 . .
H17A C17 H17B 120.0 . .
C4 C18 H18A 109.5 . .
C4 C18 H18B 109.5 . .
H18A C18 H18B 109.5 . .
C4 C18 H18C 109.5 . .
H18A C18 H18C 109.5 . .
H18B C18 H18C 109.5 . .
C4 C19 H19A 109.5 . .
C4 C19 H19B 109.5 . .
H19A C19 H19B 109.5 . .
C4 C19 H19C 109.5 . .
H19A C19 H19C 109.5 . .
H19B C19 H19C 109.5 . .
O2 C20 C10 110.66(13) . .
O2 C20 H20A 109.5 . .
C10 C20 H20A 109.5 . .
O2 C20 H20B 109.5 . .
C10 C20 H20B 109.5 . .
H20A C20 H20B 108.1 . .
C1 O1 H1O 111.0(17) . .
C20 O2 C7 113.24(12) . .
C7 O3 H3O 104.0(15) . .
C11 O5 H5A 104.9(15) . .

loop_
_geom_bond_atom_site_label_1
_geom_bond_atom_site_label_2
_geom_bond_distance
_geom_bond_site_symmetry_2
C1 O1 1.440(2) .
C1 C2 1.525(3) .
C1 C10 1.548(2) .
C1 H1 0.9800 .
C2 C3 1.519(3) .
C2 H2A 0.9700 .
C2 H2B 0.9700 .
C3 C4 1.542(3) .
C3 H3A 0.9700 .
C3 H3B 0.9700 .
C4 C18 1.536(3) .
C4 C19 1.547(3) .
C4 C5 1.564(2) .
C5 C6 1.553(2) .
C5 C10 1.573(2) .
C5 H5 0.9800 .
C6 C7 1.512(2) .
C6 H6A 0.9700 .
C6 H6B 0.9700 .
C7 O3 1.390(2) .
C7 O2 1.461(2) .
C7 C8 1.530(2) .
C8 C15 1.542(3) .
C8 C14 1.550(2) .
C8 C9 1.586(2) .
C9 C11 1.554(2) .
C9 C10 1.575(2) .
C9 H9 0.9800 .
C10 C20 1.531(2) .
C11 O5 1.441(2) .
C11 C12 1.527(3) .
C11 H11 0.9800 .
C12 C13 1.554(3) .
C12 H12A 0.9700 .
C12 H12B 0.9700 .
C13 C16 1.509(3) .
C13 C14 1.540(3) .
C13 H13 0.9800 .
C14 H14A 0.9700 .
C14 H14B 0.9700 .
C15 O4 1.219(2) .
C15 C16 1.500(3) .
C16 C17 1.326(3) .
C17 H17A 0.9300 .
C17 H17B 0.9300 .
C18 H18A 0.9600 .
C18 H18B 0.9600 .
C18 H18C 0.9600 .
C19 H19A 0.9600 .
C19 H19B 0.9600 .
C19 H19C 0.9600 .
C20 O2 1.450(2) .
C20 H20A 0.9700 .
C20 H20B 0.9700 .
O1 H1O 0.809(15) .
O3 H3O 0.848(16) .
O5 H5A 0.863(16) .

loop_
_geom_hbond_atom_site_label_D
_geom_hbond_atom_site_label_H
_geom_hbond_atom_site_label_A
_geom_hbond_distance_DH
_geom_hbond_distance_HA
_geom_hbond_distance_DA
_geom_hbond_angle_DHA
_geom_hbond_site_symmetry_A
O1 H1O O2 0.809(15) 2.085(19) 2.7518(19) 140(2) 3_455
O3 H3O O5 0.848(16) 1.932(17) 2.7699(19) 169(2) 1_655
